data_2224776
loop_
_publ_author_name
'Jin, Yan-Xian'
'Jia, Wen-Ping'
'Wu, Jun-Yong'
'Yan, Hua'

_publ_section_title
;
 (<i>E</i>)-<i>N</i>'-Benzylidene-5-methylisoxazole-4-carbohydrazide
;
_journal_coeditor_code SJ2706
_journal_issue 1
_journal_name_full 'Acta Crystallographica Section E'
_journal_page_first o123
_journal_paper_doi 10.1107/S1600536809052969
_journal_volume 66
_journal_year 2010
_chemical_formula_iupac 'C12 H11 N3 O2'
_chemical_formula_moiety 'C12 H11 N3 O2'
_chemical_formula_sum 'C12 H11 N3 O2'
_chemical_formula_weight 229.24
_chemical_name_systematic
;
(<i>E</i>)-<i>N</i>'-Benzylidene-5-methylisoxazole-4-carbohydrazide
;
_space_group_IT_number 2
_symmetry_cell_setting triclinic
_symmetry_space_group_name_Hall '-P 1'
_symmetry_space_group_name_H-M 'P -1'
_atom_sites_solution_hydrogens geom
_atom_sites_solution_primary direct
_atom_sites_solution_secondary difmap
_audit_creation_method SHELXL-97
_cell_angle_alpha 87.319(8)
_cell_angle_beta 84.640(7)
_cell_angle_gamma 87.878(8)
_cell_formula_units_Z 2
_cell_length_a 6.6562(6)
_cell_length_b 7.4874(9)
_cell_length_c 11.3051(11)
_cell_measurement_reflns_used 1711
_cell_measurement_temperature 293(2)
_cell_measurement_theta_max 23.39
_cell_measurement_theta_min 2.72
_cell_volume 560.04(10)
_computing_cell_refinement 'SAINT (Bruker, 2004)'
_computing_data_collection 'APEX2 (Bruker, 2004)'
_computing_data_reduction 'SAINT (Bruker, 2004)'
_computing_molecular_graphics 'SHELXTL (Sheldrick, 2008)'
_computing_publication_material 'SHELXL97 (Sheldrick, 2008)'
_computing_structure_refinement 'SHELXL97 (Sheldrick, 2008)'
_computing_structure_solution 'SHELXS97 (Sheldrick, 2008)'
_diffrn_ambient_temperature 293(2)
_diffrn_measured_fraction_theta_full 0.985
_diffrn_measured_fraction_theta_max 0.985
_diffrn_measurement_device_type 'Bruker APEXII area-detector'
_diffrn_measurement_method '\f and \w scans'
_diffrn_radiation_monochromator graphite
_diffrn_radiation_source 'fine-focus sealed tube'
_diffrn_radiation_type MoK\a
_diffrn_radiation_wavelength 0.71073
_diffrn_reflns_av_R_equivalents 0.0399
_diffrn_reflns_av_sigmaI/netI 0.0418
_diffrn_reflns_limit_h_max 7
_diffrn_reflns_limit_h_min -7
_diffrn_reflns_limit_k_max 8
_diffrn_reflns_limit_k_min -8
_diffrn_reflns_limit_l_max 13
_diffrn_reflns_limit_l_min -13
_diffrn_reflns_number 6763
_diffrn_reflns_theta_full 25.01
_diffrn_reflns_theta_max 25.01
_diffrn_reflns_theta_min 1.81
_diffrn_standards_number 0
_exptl_absorpt_coefficient_mu 0.096
_exptl_absorpt_correction_T_max 0.9924
_exptl_absorpt_correction_T_min 0.9792
_exptl_absorpt_correction_type multi-scan
_exptl_absorpt_process_details '(SADABS; Bruker, 2004)'
_exptl_crystal_colour colourless
_exptl_crystal_density_diffrn 1.359
_exptl_crystal_density_method 'not measured'
_exptl_crystal_description block
_exptl_crystal_F_000 240
_exptl_crystal_size_max 0.22
_exptl_crystal_size_mid 0.19
_exptl_crystal_size_min 0.08
_refine_diff_density_max 0.526
_refine_diff_density_min -0.335
_refine_ls_extinction_method none
_refine_ls_goodness_of_fit_ref 1.103
_refine_ls_hydrogen_treatment mixed
_refine_ls_matrix_type full
_refine_ls_number_parameters 159
_refine_ls_number_reflns 1936
_refine_ls_number_restraints 1
_refine_ls_restrained_S_all 1.103
_refine_ls_R_factor_all 0.1233
_refine_ls_R_factor_gt 0.0949
_refine_ls_shift/su_max 0.004
_refine_ls_shift/su_mean 0.000
_refine_ls_structure_factor_coef Fsqd
_refine_ls_weighting_details 'calc w=1/[\s^2^(Fo^2^)+(0.2000P)^2^] where P=(Fo^2^+2Fc^2^)/3'
_refine_ls_weighting_scheme calc
_refine_ls_wR_factor_gt 0.2789
_refine_ls_wR_factor_ref 0.3023
_reflns_number_gt 1219
_reflns_number_total 1936
_reflns_threshold_expression I>2\s(I)
_cod_data_source_file sj2706.cif
_cod_data_source_block I
_cod_depositor_comments
;
The following automatic conversions were performed:
'_symmetry_cell_setting' value 'Triclinic' changed to 'triclinic'
according to '/home/saulius/struct/CIF-dictionaries/cif_core.dic'
dictionary named 'cif_core.dic' version 2.4.1 from 2010-06-29.

Automatic conversion script
Id: cif_fix_enum 1527 2010-12-29 10:47:43Z saulius 

The following automatic conversions were performed:

'_symmetry_cell_setting' value 'Triclinic' changed to 'triclinic'
according to /home/saulius/struct/CIF-dictionaries/cif_core.dic
dictionary named 'cif_core.dic' version 2.4.1 from 2010-06-29.

Automatic conversion script
Id: cif_fix_values 1715 2011-07-08 13:25:40Z adriana 
;
_cod_database_code 2224776
_cod_database_fobs_code 2224776

loop_
_symmetry_equiv_pos_as_xyz
'x, y, z'
'-x, -y, -z'

loop_
_atom_site_type_symbol
_atom_site_label
_atom_site_fract_x
_atom_site_fract_y
_atom_site_fract_z
_atom_site_U_iso_or_equiv
_atom_site_adp_type
_atom_site_calc_flag
_atom_site_refinement_flags
_atom_site_occupancy
_atom_site_disorder_assembly
_atom_site_disorder_group
C C1 0.1634(6) 0.4088(7) 0.0931(4) 0.0719(13) Uani d . 1 . .
H H1A 0.1434 0.5364 0.0932 0.108 Uiso calc R 1 . .
H H1B 0.0435 0.3528 0.1282 0.108 Uiso calc R 1 . .
H H1C 0.1922 0.3726 0.0128 0.108 Uiso calc R 1 . .
C C2 0.3348(5) 0.3544(5) 0.1625(3) 0.0564(11) Uani d . 1 . .
C C3 0.5697(5) 0.2840(6) 0.2794(3) 0.0617(11) Uani d . 1 . .
H H3 0.6344 0.2629 0.3484 0.074 Uiso calc R 1 . .
C C4 0.3642(5) 0.3410(5) 0.2793(3) 0.0504(10) Uani d . 1 . .
C C5 0.2072(5) 0.3862(5) 0.3748(3) 0.0522(10) Uani d . 1 . .
C C6 0.4198(6) 0.2675(5) 0.6388(3) 0.0569(10) Uani d . 1 . .
H H6 0.3092 0.3072 0.6882 0.068 Uiso calc R 1 . .
C C7 0.5963(6) 0.1885(5) 0.6923(3) 0.0535(10) Uani d . 1 . .
C C8 0.7688(6) 0.1292(6) 0.6238(4) 0.0636(11) Uani d . 1 . .
H H8 0.7727 0.1374 0.5413 0.076 Uiso calc R 1 . .
C C9 0.9325(6) 0.0591(6) 0.6767(4) 0.0726(13) Uani d . 1 . .
H H9 1.0466 0.0202 0.6299 0.087 Uiso calc R 1 . .
C C10 0.9299(7) 0.0456(6) 0.7985(4) 0.0741(13) Uani d . 1 . .
H H10 1.0417 -0.0017 0.8342 0.089 Uiso calc R 1 . .
C C11 0.7604(7) 0.1027(6) 0.8669(4) 0.0785(14) Uani d . 1 . .
H H11 0.7569 0.0934 0.9493 0.094 Uiso calc R 1 . .
C C12 0.5962(7) 0.1736(6) 0.8140(4) 0.0684(12) Uani d . 1 . .
H H12 0.4826 0.2122 0.8613 0.082 Uiso calc R 1 . .
H H2 0.150(5) 0.408(5) 0.545(3) 0.075(12) Uiso d D 1 . .
N N1 0.6576(5) 0.2644(5) 0.1742(3) 0.0742(12) Uani d . 1 . .
N N2 0.2397(4) 0.3615(4) 0.4894(3) 0.0578(9) Uani d D 1 . .
N N3 0.4137(5) 0.2831(4) 0.5270(3) 0.0546(9) Uani d . 1 . .
O O1 0.5060(4) 0.3099(4) 0.0977(2) 0.0689(10) Uani d . 1 . .
O O2 0.0417(4) 0.4503(4) 0.3494(2) 0.0672(9) Uani d . 1 . .

loop_
_atom_site_aniso_label
_atom_site_aniso_U_11
_atom_site_aniso_U_22
_atom_site_aniso_U_33
_atom_site_aniso_U_12
_atom_site_aniso_U_13
_atom_site_aniso_U_23
C1 0.052(2) 0.111(3) 0.051(2) 0.007(2) -0.0067(19) 0.012(2)
C2 0.039(2) 0.072(2) 0.054(2) 0.0057(17) 0.0052(16) 0.0055(18)
C3 0.041(2) 0.095(3) 0.046(2) 0.0154(19) 0.0029(16) -0.0016(19)
C4 0.0349(19) 0.065(2) 0.049(2) 0.0093(15) 0.0018(15) 0.0009(16)
C5 0.037(2) 0.068(2) 0.051(2) 0.0094(16) 0.0003(15) -0.0050(17)
C6 0.045(2) 0.072(2) 0.051(2) 0.0075(17) 0.0048(17) -0.0029(17)
C7 0.050(2) 0.062(2) 0.047(2) 0.0037(17) 0.0017(16) -0.0022(16)
C8 0.054(2) 0.084(3) 0.051(2) 0.010(2) 0.0017(18) -0.0024(19)
C9 0.053(2) 0.086(3) 0.077(3) 0.017(2) -0.002(2) -0.003(2)
C10 0.066(3) 0.080(3) 0.078(3) 0.015(2) -0.021(2) 0.004(2)
C11 0.078(3) 0.099(3) 0.057(3) 0.020(3) -0.011(2) 0.002(2)
C12 0.065(3) 0.087(3) 0.052(2) 0.016(2) 0.0003(19) -0.004(2)
N1 0.0411(19) 0.121(3) 0.057(2) 0.0189(18) 0.0007(15) 0.0025(19)
N2 0.0372(17) 0.087(2) 0.0468(19) 0.0153(15) 0.0002(13) -0.0059(16)
N3 0.0408(17) 0.073(2) 0.0486(19) 0.0090(14) -0.0024(13) -0.0020(14)
O1 0.0457(16) 0.113(2) 0.0448(16) 0.0136(14) 0.0042(12) 0.0022(14)
O2 0.0419(16) 0.104(2) 0.0547(17) 0.0250(14) -0.0063(12) -0.0128(14)

loop_
_atom_type_symbol
_atom_type_description
_atom_type_scat_dispersion_real
_atom_type_scat_dispersion_imag
_atom_type_scat_source
C C 0.0033 0.0016 'International Tables Vol C Tables 4.2.6.8 and 6.1.1.4'
H H 0.0000 0.0000 'International Tables Vol C Tables 4.2.6.8 and 6.1.1.4'
N N 0.0061 0.0033 'International Tables Vol C Tables 4.2.6.8 and 6.1.1.4'
O O 0.0106 0.0060 'International Tables Vol C Tables 4.2.6.8 and 6.1.1.4'

loop_
_geom_angle_atom_site_label_1
_geom_angle_atom_site_label_2
_geom_angle_atom_site_label_3
_geom_angle_site_symmetry_1
_geom_angle_site_symmetry_3
_geom_angle
_geom_angle_publ_flag
C2 C1 H1A . . 109.5 ?
C2 C1 H1B . . 109.5 ?
H1A C1 H1B . . 109.5 ?
C2 C1 H1C . . 109.5 ?
H1A C1 H1C . . 109.5 ?
H1B C1 H1C . . 109.5 ?
O1 C2 C4 . . 109.7(3) ?
O1 C2 C1 . . 115.1(3) ?
C4 C2 C1 . . 135.3(4) ?
N1 C3 C4 . . 113.2(3) ?
N1 C3 H3 . . 123.4 ?
C4 C3 H3 . . 123.4 ?
C2 C4 C3 . . 103.5(3) ?
C2 C4 C5 . . 123.5(3) ?
C3 C4 C5 . . 133.0(3) ?
O2 C5 N2 . . 118.7(3) ?
O2 C5 C4 . . 119.9(3) ?
N2 C5 C4 . . 121.4(3) ?
N3 C6 C7 . . 121.8(3) ?
N3 C6 H6 . . 119.1 ?
C7 C6 H6 . . 119.1 ?
C12 C7 C8 . . 117.9(4) ?
C12 C7 C6 . . 119.8(4) ?
C8 C7 C6 . . 122.2(3) ?
C9 C8 C7 . . 120.7(4) ?
C9 C8 H8 . . 119.7 ?
C7 C8 H8 . . 119.7 ?
C8 C9 C10 . . 120.6(4) ?
C8 C9 H9 . . 119.7 ?
C10 C9 H9 . . 119.7 ?
C11 C10 C9 . . 119.2(4) ?
C11 C10 H10 . . 120.4 ?
C9 C10 H10 . . 120.4 ?
C12 C11 C10 . . 120.3(4) ?
C12 C11 H11 . . 119.9 ?
C10 C11 H11 . . 119.9 ?
C11 C12 C7 . . 121.3(4) ?
C11 C12 H12 . . 119.4 ?
C7 C12 H12 . . 119.4 ?
C3 N1 O1 . . 104.4(3) ?
C5 N2 N3 . . 123.3(3) ?
C5 N2 H2 . . 119(3) ?
N3 N2 H2 . . 118(3) ?
C6 N3 N2 . . 115.5(3) ?
C2 O1 N1 . . 109.3(3) ?

loop_
_geom_bond_atom_site_label_1
_geom_bond_atom_site_label_2
_geom_bond_site_symmetry_2
_geom_bond_distance
_geom_bond_publ_flag
C1 C2 . 1.478(5) ?
C1 H1A . 0.9600 ?
C1 H1B . 0.9600 ?
C1 H1C . 0.9600 ?
C2 O1 . 1.337(4) ?
C2 C4 . 1.352(5) ?
C3 N1 . 1.288(5) ?
C3 C4 . 1.417(5) ?
C3 H3 . 0.9300 ?
C4 C5 . 1.473(5) ?
C5 O2 . 1.239(4) ?
C5 N2 . 1.336(5) ?
C6 N3 . 1.269(5) ?
C6 C7 . 1.464(5) ?
C6 H6 . 0.9300 ?
C7 C12 . 1.375(5) ?
C7 C8 . 1.394(5) ?
C8 C9 . 1.368(5) ?
C8 H8 . 0.9300 ?
C9 C10 . 1.374(6) ?
C9 H9 . 0.9300 ?
C10 C11 . 1.373(6) ?
C10 H10 . 0.9300 ?
C11 C12 . 1.373(6) ?
C11 H11 . 0.9300 ?
C12 H12 . 0.9300 ?
N1 O1 . 1.412(4) ?
N2 N3 . 1.373(4) ?
N2 H2 . 0.902(10) ?

loop_
_geom_hbond_atom_site_label_D
_geom_hbond_atom_site_label_H
_geom_hbond_atom_site_label_A
_geom_hbond_site_symmetry_A
_geom_hbond_distance_DH
_geom_hbond_distance_HA
_geom_hbond_distance_DA
_geom_hbond_angle_DHA
C3 H3 N3 . 0.93 2.39 2.893(5) 113.7
N2 H2 O2 2_566 0.902(10) 1.975(13) 2.867(4) 170(4)
C1 H1B N1 1_455 0.96 2.67 3.598(6) 161.8
C1 H1A Cg1 2_666 0.96 3.352 4.136(7) 140.2

loop_
_geom_torsion_atom_site_label_1
_geom_torsion_atom_site_label_2
_geom_torsion_atom_site_label_3
_geom_torsion_atom_site_label_4
_geom_torsion_site_symmetry_1
_geom_torsion_site_symmetry_2
_geom_torsion_site_symmetry_3
_geom_torsion_site_symmetry_4
_geom_torsion
_geom_torsion_publ_flag
O1 C2 C4 C3 . . . . 0.0(4) ?
C1 C2 C4 C3 . . . . -178.5(5) ?
O1 C2 C4 C5 . . . . 178.0(3) ?
C1 C2 C4 C5 . . . . -0.5(8) ?
N1 C3 C4 C2 . . . . 0.0(5) ?
N1 C3 C4 C5 . . . . -177.7(4) ?
C2 C4 C5 O2 . . . . -4.5(6) ?
C3 C4 C5 O2 . . . . 172.8(4) ?
C2 C4 C5 N2 . . . . 176.3(4) ?
C3 C4 C5 N2 . . . . -6.4(7) ?
N3 C6 C7 C12 . . . . -179.8(4) ?
N3 C6 C7 C8 . . . . 1.2(6) ?
C12 C7 C8 C9 . . . . -0.2(7) ?
C6 C7 C8 C9 . . . . 178.8(4) ?
C7 C8 C9 C10 . . . . 0.0(7) ?
C8 C9 C10 C11 . . . . 0.3(7) ?
C9 C10 C11 C12 . . . . -0.4(8) ?
C10 C11 C12 C7 . . . . 0.3(8) ?
C8 C7 C12 C11 . . . . 0.1(7) ?
C6 C7 C12 C11 . . . . -179.0(4) ?
C4 C3 N1 O1 . . . . 0.0(5) ?
O2 C5 N2 N3 . . . . 176.6(3) ?
C4 C5 N2 N3 . . . . -4.2(6) ?
C7 C6 N3 N2 . . . . -179.3(3) ?
C5 N2 N3 C6 . . . . -179.1(4) ?
C4 C2 O1 N1 . . . . 0.0(5) ?
C1 C2 O1 N1 . . . . 178.8(3) ?
C3 N1 O1 C2 . . . . 0.0(5) ?

loop_
_cod_related_entry_id
_cod_related_entry_database
_cod_related_entry_code
1 ChemSpider 24744109
